data_7242371
loop_
_publ_author_name
'Ahmed, Muhammad Naeem'
'Madni, Murtaza'
'Anjum, Shaista'
'Andleeb, Saiqa'
'Hameed, Shahid'
'Khan, Abdul Majeed'
'Ashfaq, Muhammad'
'Tahir, Muhammad Nawaz'
'Gil, Diego M.'
'Frontera, Antonio'

_publ_section_title
;
 Crystal engineering with pyrazolyl-thiazole derivatives:
 structure-directing role of \p-stacking and \s-hole interactions
;
_journal_issue 18
_journal_name_full CrystEngComm
_journal_page_first 3276
_journal_page_last 3287
_journal_paper_doi 10.1039/D1CE00256B
_journal_volume 23
_journal_year 2021
_chemical_formula_iupac 'C27 H22 Cl N5 O3 S'
_chemical_formula_moiety 'C27 H22 Cl N5 O3 S'
_chemical_formula_sum 'C27 H22 Cl N5 O3 S'
_chemical_formula_weight 532.00
_chemical_name_systematic
;
2-(5-(4-Chlorophenyl)-3-phenyl-4,5-dihydro-1H-pyrazol-1-yl)-N'-[(E)-(2-hydroxy
-3-methoxyphenyl)methylidene]-1,3-thiazole-4-carbohydrazide
;
_space_group_crystal_system orthorhombic
_space_group_IT_number 29
_space_group_name_Hall 'P 2c -2ac'
_space_group_name_H-M_alt 'P c a 21'
_atom_sites_solution_hydrogens geom
_atom_sites_solution_primary direct
_atom_sites_solution_secondary difmap
_audit_creation_method SHELXL-2018/3
_audit_update_record
;
2021-02-05 deposited with the CCDC.	2021-03-09 downloaded from the CCDC.
;
_cell_angle_alpha 90
_cell_angle_beta 90
_cell_angle_gamma 90
_cell_formula_units_Z 4
_cell_length_a 23.994(4)
_cell_length_b 5.0580(9)
_cell_length_c 20.359(3)
_cell_measurement_reflns_used 2853
_cell_measurement_temperature 296(2)
_cell_measurement_theta_max 27.481
_cell_measurement_theta_min 1.697
_cell_volume 2470.8(7)
_computing_cell_refinement 'SAINT (Bruker, 2007)'
_computing_data_collection 'APEX2 (Bruker, 2007)'
_computing_data_reduction 'SAINT (Bruker, 2007)'
_computing_molecular_graphics 'ORTEP-3 for Windows (Farrugia, 1997) and PLATON (Spek, 2009)'
_computing_publication_material
;
WinGX (Farrugia, 1999) and PLATON (Spek, 2009)
;
_computing_structure_refinement 'SHELXL-2018/3  (Sheldrick, 2015)'
_computing_structure_solution 'SHELXS97 (Sheldrick, 2008)'
_diffrn_ambient_temperature 296(2)
_diffrn_detector_area_resol_mean 7.72
_diffrn_measured_fraction_theta_full 0.996
_diffrn_measured_fraction_theta_max 0.996
_diffrn_measurement_device_type 'Bruker Kappa APEXII CCD'
_diffrn_measurement_method \w
_diffrn_radiation_monochromator graphite
_diffrn_radiation_source 'fine-focus sealed tube'
_diffrn_radiation_type MoK\a
_diffrn_radiation_wavelength 0.71073
_diffrn_reflns_av_R_equivalents 0.0887
_diffrn_reflns_av_unetI/netI 0.1189
_diffrn_reflns_limit_h_max 31
_diffrn_reflns_limit_h_min -30
_diffrn_reflns_limit_k_max 6
_diffrn_reflns_limit_k_min -5
_diffrn_reflns_limit_l_max 25
_diffrn_reflns_limit_l_min -26
_diffrn_reflns_number 20066
_diffrn_reflns_theta_full 27.481
_diffrn_reflns_theta_max 27.481
_diffrn_reflns_theta_min 1.697
_diffrn_standards_number 0
_exptl_absorpt_coefficient_mu 0.280
_exptl_absorpt_correction_T_max 0.746
_exptl_absorpt_correction_T_min 0.672
_exptl_absorpt_correction_type multi-scan
_exptl_absorpt_process_details '(SADABS; Bruker, 2005)'
_exptl_crystal_colour 'light yellow'
_exptl_crystal_density_diffrn 1.430
_exptl_crystal_density_method 'not measured'
_exptl_crystal_description needle
_exptl_crystal_F_000 1104
_exptl_crystal_size_max 0.42
_exptl_crystal_size_mid 0.22
_exptl_crystal_size_min 0.16
_refine_diff_density_max 0.225
_refine_diff_density_min -0.271
_refine_diff_density_rms 0.040
_refine_ls_abs_structure_details
;
 Flack x determined using 984 quotients [(I+)-(I-)]/[(I+)+(I-)]
 (Parsons, Flack and Wagner, Acta Cryst. B69 (2013) 249-259).
;
_refine_ls_abs_structure_Flack 0.06(5)
_refine_ls_extinction_method none
_refine_ls_goodness_of_fit_ref 0.915
_refine_ls_hydrogen_treatment constr
_refine_ls_matrix_type full
_refine_ls_number_parameters 336
_refine_ls_number_reflns 5563
_refine_ls_number_restraints 1
_refine_ls_restrained_S_all 0.915
_refine_ls_R_factor_all 0.1335
_refine_ls_R_factor_gt 0.0465
_refine_ls_shift/su_max 0.001
_refine_ls_shift/su_mean 0.000
_refine_ls_structure_factor_coef Fsqd
_refine_ls_weighting_details 'w=1/[\s^2^(Fo^2^)+(0.0194P)^2^] where P=(Fo^2^+2Fc^2^)/3'
_refine_ls_weighting_scheme calc
_refine_ls_wR_factor_gt 0.0628
_refine_ls_wR_factor_ref 0.0779
_reflns_Friedel_coverage 0.911
_reflns_Friedel_fraction_full 0.985
_reflns_Friedel_fraction_max 0.961
_reflns_number_gt 2853
_reflns_number_total 5563
_reflns_threshold_expression I>2\s(I)
_cod_data_source_file d1ce00256b2.cif
_cod_data_source_block B24
_cod_depositor_comments 'Adding full bibliography for 7242370--7242372.cif.'
_cod_database_code 7242371
_shelx_shelxl_version_number 2018/3
_shelx_space_group_comment
;
The symmetry employed for this shelxl refinement is uniquely defined
by the following loop, which should always be used as a source of
symmetry information in preference to the above space-group names.
They are only intended as comments.
;
_shelx_estimated_absorpt_t_min 0.891
_shelx_estimated_absorpt_t_max 0.957

loop_
_space_group_symop_operation_xyz
'x, y, z'
'-x, -y, z+1/2'
'-x+1/2, y, z+1/2'
'x+1/2, -y, z'

loop_
_atom_site_label
_atom_site_type_symbol
_atom_site_fract_x
_atom_site_fract_y
_atom_site_fract_z
_atom_site_U_iso_or_equiv
_atom_site_adp_type
_atom_site_occupancy
_atom_site_site_symmetry_order
_atom_site_calc_flag
_atom_site_refinement_flags_posn
_atom_site_refinement_flags_adp
_atom_site_refinement_flags_occupancy
_atom_site_disorder_assembly
_atom_site_disorder_group
Cl1 Cl 0.33007(6) 1.5398(4) 0.33144(7) 0.0914(6) Uani 1 1 d . . . . .
S1 S 0.28371(4) 1.2299(2) -0.07110(6) 0.0462(3) Uani 1 1 d . . . . .
O1 O 0.15388(12) 0.6286(7) -0.00749(17) 0.0652(10) Uani 1 1 d . . . . .
O2 O 0.09157(13) 0.0325(8) 0.12068(17) 0.0675(11) Uani 1 1 d . . . . .
H2A H 0.108993 0.155235 0.104208 0.101 Uiso 1 1 calc R U . . .
O3 O 0.04270(13) -0.3374(7) 0.18906(19) 0.0725(11) Uani 1 1 d . . . . .
N1 N 0.39090(14) 1.3873(7) -0.02539(17) 0.0428(10) Uani 1 1 d . . . . .
N2 N 0.36780(14) 1.1892(8) 0.01342(17) 0.0456(10) Uani 1 1 d . . . . .
N3 N 0.28857(14) 0.9162(7) 0.03015(16) 0.0387(9) Uani 1 1 d . . . . .
N4 N 0.21308(14) 0.5488(8) 0.07661(19) 0.0483(10) Uani 1 1 d . . . . .
H4A H 0.244062 0.592683 0.094839 0.058 Uiso 1 1 calc R U . . .
N5 N 0.18075(15) 0.3502(8) 0.1049(2) 0.0465(10) Uani 1 1 d . . . . .
C1 C 0.40016(19) 1.0997(10) 0.1918(2) 0.0614(14) Uani 1 1 d . . . . .
H1 H 0.423355 0.952599 0.189932 0.074 Uiso 1 1 calc R U . . .
C2 C 0.3832(2) 1.1965(12) 0.2524(2) 0.0697(16) Uani 1 1 d . . . . .
H2 H 0.394268 1.112326 0.290886 0.084 Uiso 1 1 calc R U . . .
C3 C 0.35055(19) 1.4142(11) 0.2551(2) 0.0530(14) Uani 1 1 d . . . . .
C4 C 0.33398(17) 1.5403(10) 0.1984(3) 0.0587(14) Uani 1 1 d . . . . .
H4 H 0.311788 1.690740 0.200722 0.070 Uiso 1 1 calc R U . . .
C5 C 0.35045(17) 1.4422(9) 0.1381(2) 0.0440(12) Uani 1 1 d . . . . .
H5 H 0.339431 1.527854 0.099834 0.053 Uiso 1 1 calc R U . . .
C6 C 0.38302(15) 1.2189(9) 0.1342(2) 0.0382(11) Uani 1 1 d . . . . .
C7 C 0.40390(16) 1.1127(9) 0.0692(2) 0.0426(11) Uani 1 1 d . . . . .
H7 H 0.407933 0.920063 0.071198 0.051 Uiso 1 1 calc R U . . .
C8 C 0.45970(15) 1.2435(10) 0.0480(2) 0.0434(12) Uani 1 1 d . . . . .
H8A H 0.476449 1.340122 0.084149 0.052 Uiso 1 1 calc R U . . .
H8B H 0.485966 1.112457 0.032175 0.052 Uiso 1 1 calc R U . . .
C9 C 0.44200(17) 1.4281(9) -0.0064(2) 0.0382(11) Uani 1 1 d . . . . .
C10 C 0.47667(17) 1.6243(10) -0.0374(2) 0.0394(12) Uani 1 1 d . . . . .
C11 C 0.53272(18) 1.6479(10) -0.0207(2) 0.0520(14) Uani 1 1 d . . . . .
H11 H 0.548263 1.530814 0.009376 0.062 Uiso 1 1 calc R U . . .
C12 C 0.5654(2) 1.8421(12) -0.0481(3) 0.0614(15) Uani 1 1 d . . . . .
H12 H 0.602626 1.856298 -0.035828 0.074 Uiso 1 1 calc R U . . .
C13 C 0.5441(2) 2.0132(11) -0.0929(3) 0.0666(16) Uani 1 1 d . . . . .
H13 H 0.566335 2.145474 -0.110666 0.080 Uiso 1 1 calc R U . . .
C14 C 0.4884(2) 1.9892(11) -0.1120(2) 0.0617(14) Uani 1 1 d . . . . .
H14 H 0.473698 2.103586 -0.143322 0.074 Uiso 1 1 calc R U . . .
C15 C 0.45507(18) 1.7958(10) -0.0845(2) 0.0495(13) Uani 1 1 d . . . . .
H15 H 0.418066 1.779957 -0.097510 0.059 Uiso 1 1 calc R U . . .
C16 C 0.31636(16) 1.0982(9) -0.0023(2) 0.0358(10) Uani 1 1 d . . . . .
C17 C 0.22861(16) 1.0232(8) -0.0553(2) 0.0431(12) Uani 1 1 d . . . . .
H17 H 0.196373 1.015017 -0.080595 0.052 Uiso 1 1 calc R U . . .
C18 C 0.23803(15) 0.8752(9) -0.0019(2) 0.0353(11) Uani 1 1 d . . . . .
C19 C 0.19679(18) 0.6745(9) 0.0210(2) 0.0411(12) Uani 1 1 d . . . . .
C20 C 0.20006(19) 0.2430(11) 0.1566(2) 0.0540(14) Uani 1 1 d . . . . .
H20 H 0.234318 0.301567 0.172272 0.065 Uiso 1 1 calc R U . . .
C21 C 0.17196(18) 0.0353(9) 0.1926(2) 0.0454(12) Uani 1 1 d . . . . .
C22 C 0.11985(19) -0.0606(10) 0.1741(2) 0.0467(13) Uani 1 1 d . . . . .
C23 C 0.09424(19) -0.2590(10) 0.2111(2) 0.0486(12) Uani 1 1 d . . . . .
C24 C 0.1209(2) -0.3631(10) 0.2652(2) 0.0556(13) Uani 1 1 d . . . . .
H24 H 0.104250 -0.498445 0.289075 0.067 Uiso 1 1 calc R U . . .
C25 C 0.1726(2) -0.2659(12) 0.2840(2) 0.0670(16) Uani 1 1 d . . . . .
H25 H 0.190252 -0.334667 0.320942 0.080 Uiso 1 1 calc R U . . .
C26 C 0.19782(19) -0.0700(11) 0.2486(2) 0.0599(14) Uani 1 1 d . . . . .
H26 H 0.232386 -0.005826 0.261784 0.072 Uiso 1 1 calc R U . . .
C27 C 0.0150(2) -0.5414(12) 0.2252(3) 0.0785(19) Uani 1 1 d . . . . .
H27A H 0.037856 -0.696949 0.225991 0.118 Uiso 1 1 calc R U . . .
H27B H -0.019977 -0.581616 0.204486 0.118 Uiso 1 1 calc R U . . .
H27C H 0.008372 -0.482301 0.269326 0.118 Uiso 1 1 calc R U . . .

loop_
_atom_site_aniso_label
_atom_site_aniso_U_11
_atom_site_aniso_U_22
_atom_site_aniso_U_33
_atom_site_aniso_U_23
_atom_site_aniso_U_13
_atom_site_aniso_U_12
Cl1 0.1021(11) 0.1196(16) 0.0526(9) -0.0228(10) 0.0240(9) -0.0330(10)
S1 0.0472(6) 0.0522(8) 0.0393(6) 0.0099(7) -0.0061(6) -0.0059(6)
O1 0.046(2) 0.073(3) 0.076(3) 0.017(2) -0.0149(19) -0.0226(18)
O2 0.065(2) 0.081(3) 0.057(2) 0.024(2) -0.0115(19) -0.0142(19)
O3 0.064(2) 0.073(3) 0.080(3) 0.024(2) -0.005(2) -0.023(2)
N1 0.042(2) 0.046(3) 0.040(2) 0.006(2) 0.0004(18) -0.0083(19)
N2 0.038(2) 0.059(3) 0.040(2) 0.008(2) -0.0092(18) -0.012(2)
N3 0.042(2) 0.040(3) 0.035(2) 0.002(2) -0.0022(17) -0.0038(19)
N4 0.041(2) 0.052(3) 0.052(2) 0.004(2) 0.004(2) -0.015(2)
N5 0.049(2) 0.042(3) 0.048(2) 0.005(2) 0.009(2) -0.005(2)
C1 0.082(3) 0.059(4) 0.044(3) 0.009(3) -0.011(3) 0.023(3)
C2 0.099(4) 0.072(5) 0.038(3) 0.017(3) -0.013(3) -0.005(3)
C3 0.054(3) 0.064(4) 0.041(3) -0.003(3) 0.012(3) -0.015(3)
C4 0.043(3) 0.072(4) 0.061(4) 0.000(4) 0.003(3) 0.009(3)
C5 0.044(3) 0.049(3) 0.039(3) 0.008(3) 0.000(2) 0.010(2)
C6 0.033(3) 0.043(3) 0.039(3) 0.007(3) -0.004(2) -0.004(2)
C7 0.045(3) 0.039(3) 0.044(3) 0.004(2) -0.009(2) -0.001(2)
C8 0.037(3) 0.053(4) 0.040(3) -0.005(3) -0.001(2) -0.001(2)
C9 0.035(3) 0.035(3) 0.044(3) -0.004(2) -0.002(2) 0.004(2)
C10 0.032(3) 0.039(3) 0.047(3) -0.008(3) 0.007(2) -0.003(2)
C11 0.045(3) 0.044(3) 0.067(3) -0.006(3) 0.007(2) -0.002(2)
C12 0.049(3) 0.052(4) 0.083(4) -0.012(3) 0.021(3) -0.010(3)
C13 0.072(4) 0.050(4) 0.078(4) -0.015(3) 0.038(3) -0.020(3)
C14 0.085(4) 0.050(4) 0.050(3) -0.001(3) 0.016(3) -0.002(3)
C15 0.054(3) 0.051(3) 0.043(3) -0.002(3) 0.004(2) -0.007(3)
C16 0.034(2) 0.037(3) 0.037(2) -0.003(2) -0.004(2) -0.001(2)
C17 0.042(3) 0.042(3) 0.046(3) 0.008(2) -0.012(2) -0.004(2)
C18 0.036(2) 0.035(3) 0.036(3) 0.000(2) 0.000(2) -0.003(2)
C19 0.042(3) 0.039(3) 0.042(3) 0.004(2) 0.000(2) 0.003(2)
C20 0.048(3) 0.061(4) 0.053(3) 0.001(3) 0.002(2) -0.009(3)
C21 0.049(3) 0.047(3) 0.040(3) 0.000(3) 0.008(2) -0.004(2)
C22 0.055(3) 0.046(4) 0.040(3) 0.004(3) 0.003(2) 0.002(2)
C23 0.052(3) 0.046(3) 0.048(3) 0.006(3) 0.008(2) 0.003(3)
C24 0.066(3) 0.048(4) 0.053(3) 0.012(3) 0.015(3) -0.001(3)
C25 0.071(4) 0.077(5) 0.053(4) 0.018(3) -0.007(3) 0.006(3)
C26 0.057(3) 0.068(4) 0.054(3) 0.013(3) -0.003(3) -0.006(3)
C27 0.072(4) 0.066(5) 0.098(5) 0.020(4) 0.005(3) -0.020(3)

loop_
_atom_type_symbol
_atom_type_description
_atom_type_scat_dispersion_real
_atom_type_scat_dispersion_imag
_atom_type_scat_source
C C 0.0033 0.0016 'International Tables Vol C Tables 4.2.6.8 and 6.1.1.4'
H H 0.0000 0.0000 'International Tables Vol C Tables 4.2.6.8 and 6.1.1.4'
N N 0.0061 0.0033 'International Tables Vol C Tables 4.2.6.8 and 6.1.1.4'
O O 0.0106 0.0060 'International Tables Vol C Tables 4.2.6.8 and 6.1.1.4'
S S 0.1246 0.1234 'International Tables Vol C Tables 4.2.6.8 and 6.1.1.4'
Cl Cl 0.1484 0.1585 'International Tables Vol C Tables 4.2.6.8 and 6.1.1.4'

loop_
_geom_angle_atom_site_label_1
_geom_angle_atom_site_label_2
_geom_angle_atom_site_label_3
_geom_angle
_geom_angle_site_symmetry_1
_geom_angle_site_symmetry_3
_geom_angle_publ_flag
C17 S1 C16 87.9(2) . . ?
C22 O2 H2A 109.5 . . ?
C23 O3 C27 117.3(4) . . ?
C9 N1 N2 108.7(3) . . ?
C16 N2 N1 118.2(3) . . ?
C16 N2 C7 128.7(4) . . ?
N1 N2 C7 113.0(3) . . ?
C16 N3 C18 108.1(3) . . ?
C19 N4 N5 121.5(4) . . ?
C19 N4 H4A 119.2 . . ?
N5 N4 H4A 119.2 . . ?
C20 N5 N4 116.5(4) . . ?
C6 C1 C2 120.9(4) . . ?
C6 C1 H1 119.5 . . ?
C2 C1 H1 119.5 . . ?
C3 C2 C1 119.5(5) . . ?
C3 C2 H2 120.3 . . ?
C1 C2 H2 120.3 . . ?
C2 C3 C4 120.7(5) . . ?
C2 C3 Cl1 119.6(4) . . ?
C4 C3 Cl1 119.7(4) . . ?
C3 C4 C5 119.7(4) . . ?
C3 C4 H4 120.2 . . ?
C5 C4 H4 120.2 . . ?
C6 C5 C4 120.6(4) . . ?
C6 C5 H5 119.7 . . ?
C4 C5 H5 119.7 . . ?
C5 C6 C1 118.6(4) . . ?
C5 C6 C7 122.0(4) . . ?
C1 C6 C7 119.3(4) . . ?
N2 C7 C6 112.6(3) . . ?
N2 C7 C8 100.4(3) . . ?
C6 C7 C8 112.1(4) . . ?
N2 C7 H7 110.5 . . ?
C6 C7 H7 110.5 . . ?
C8 C7 H7 110.5 . . ?
C9 C8 C7 103.0(3) . . ?
C9 C8 H8A 111.2 . . ?
C7 C8 H8A 111.2 . . ?
C9 C8 H8B 111.2 . . ?
C7 C8 H8B 111.2 . . ?
H8A C8 H8B 109.1 . . ?
N1 C9 C10 121.5(4) . . ?
N1 C9 C8 112.6(4) . . ?
C10 C9 C8 125.8(4) . . ?
C11 C10 C15 118.3(4) . . ?
C11 C10 C9 120.7(4) . . ?
C15 C10 C9 121.1(4) . . ?
C12 C11 C10 120.9(5) . . ?
C12 C11 H11 119.6 . . ?
C10 C11 H11 119.6 . . ?
C13 C12 C11 120.8(5) . . ?
C13 C12 H12 119.6 . . ?
C11 C12 H12 119.6 . . ?
C12 C13 C14 119.5(5) . . ?
C12 C13 H13 120.2 . . ?
C14 C13 H13 120.2 . . ?
C15 C14 C13 120.1(5) . . ?
C15 C14 H14 120.0 . . ?
C13 C14 H14 120.0 . . ?
C14 C15 C10 120.3(4) . . ?
C14 C15 H15 119.8 . . ?
C10 C15 H15 119.8 . . ?
N3 C16 N2 125.5(4) . . ?
N3 C16 S1 116.4(3) . . ?
N2 C16 S1 118.1(3) . . ?
C18 C17 S1 111.3(3) . . ?
C18 C17 H17 124.4 . . ?
S1 C17 H17 124.4 . . ?
C17 C18 N3 116.4(4) . . ?
C17 C18 C19 121.4(4) . . ?
N3 C18 C19 122.2(4) . . ?
O1 C19 N4 123.9(4) . . ?
O1 C19 C18 123.3(4) . . ?
N4 C19 C18 112.8(4) . . ?
N5 C20 C21 124.0(4) . . ?
N5 C20 H20 118.0 . . ?
C21 C20 H20 118.0 . . ?
C22 C21 C26 118.9(4) . . ?
C22 C21 C20 122.3(4) . . ?
C26 C21 C20 118.7(4) . . ?
O2 C22 C21 122.7(4) . . ?
O2 C22 C23 117.3(4) . . ?
C21 C22 C23 120.0(4) . . ?
O3 C23 C24 124.7(5) . . ?
O3 C23 C22 115.3(4) . . ?
C24 C23 C22 120.1(4) . . ?
C23 C24 C25 120.0(5) . . ?
C23 C24 H24 120.0 . . ?
C25 C24 H24 120.0 . . ?
C26 C25 C24 120.4(5) . . ?
C26 C25 H25 119.8 . . ?
C24 C25 H25 119.8 . . ?
C25 C26 C21 120.6(5) . . ?
C25 C26 H26 119.7 . . ?
C21 C26 H26 119.7 . . ?
O3 C27 H27A 109.5 . . ?
O3 C27 H27B 109.5 . . ?
H27A C27 H27B 109.5 . . ?
O3 C27 H27C 109.5 . . ?
H27A C27 H27C 109.5 . . ?
H27B C27 H27C 109.5 . . ?

loop_
_geom_bond_atom_site_label_1
_geom_bond_atom_site_label_2
_geom_bond_distance
_geom_bond_site_symmetry_2
_geom_bond_publ_flag
Cl1 C3 1.750(5) . ?
S1 C17 1.716(4) . ?
S1 C16 1.737(4) . ?
O1 C19 1.204(5) . ?
O2 C22 1.366(5) . ?
O2 H2A 0.8200 . ?
O3 C23 1.374(5) . ?
O3 C27 1.431(6) . ?
N1 C9 1.302(5) . ?
N1 N2 1.391(5) . ?
N2 C16 1.356(5) . ?
N2 C7 1.480(5) . ?
N3 C16 1.315(5) . ?
N3 C18 1.393(5) . ?
N4 C19 1.357(5) . ?
N4 N5 1.394(5) . ?
N4 H4A 0.8600 . ?
N5 C20 1.272(5) . ?
C1 C6 1.381(6) . ?
C1 C2 1.389(7) . ?
C1 H1 0.9300 . ?
C2 C3 1.353(7) . ?
C2 H2 0.9300 . ?
C3 C4 1.376(6) . ?
C4 C5 1.382(6) . ?
C4 H4 0.9300 . ?
C5 C6 1.376(5) . ?
C5 H5 0.9300 . ?
C6 C7 1.513(6) . ?
C7 C8 1.554(5) . ?
C7 H7 0.9800 . ?
C8 C9 1.510(6) . ?
C8 H8A 0.9700 . ?
C8 H8B 0.9700 . ?
C9 C10 1.440(6) . ?
C10 C11 1.392(5) . ?
C10 C15 1.393(6) . ?
C11 C12 1.375(7) . ?
C11 H11 0.9300 . ?
C12 C13 1.357(7) . ?
C12 H12 0.9300 . ?
C13 C14 1.397(6) . ?
C13 H13 0.9300 . ?
C14 C15 1.382(6) . ?
C14 H14 0.9300 . ?
C15 H15 0.9300 . ?
C17 C18 1.340(5) . ?
C17 H17 0.9300 . ?
C18 C19 1.492(6) . ?
C20 C21 1.447(6) . ?
C20 H20 0.9300 . ?
C21 C22 1.393(6) . ?
C21 C26 1.404(6) . ?
C22 C23 1.397(6) . ?
C23 C24 1.377(6) . ?
C24 C25 1.389(6) . ?
C24 H24 0.9300 . ?
C25 C26 1.366(6) . ?
C25 H25 0.9300 . ?
C26 H26 0.9300 . ?
C27 H27A 0.9600 . ?
C27 H27B 0.9600 . ?
C27 H27C 0.9600 . ?

loop_
_geom_hbond_atom_site_label_D
_geom_hbond_atom_site_label_H
_geom_hbond_atom_site_label_A
_geom_hbond_distance_DH
_geom_hbond_distance_HA
_geom_hbond_distance_DA
_geom_hbond_angle_DHA
_geom_hbond_site_symmetry_A
_geom_hbond_publ_flag
O2 H2A N5 0.82 1.98 2.695(5) 144.7 . yes

loop_
_geom_torsion_atom_site_label_1
_geom_torsion_atom_site_label_2
_geom_torsion_atom_site_label_3
_geom_torsion_atom_site_label_4
_geom_torsion
_geom_torsion_site_symmetry_1
_geom_torsion_site_symmetry_2
_geom_torsion_site_symmetry_3
_geom_torsion_site_symmetry_4
_geom_torsion_publ_flag
C9 N1 N2 C16 -173.8(4) . . . . ?
C9 N1 N2 C7 8.1(5) . . . . ?
C19 N4 N5 C20 179.2(4) . . . . ?
C6 C1 C2 C3 -1.5(8) . . . . ?
C1 C2 C3 C4 0.0(8) . . . . ?
C1 C2 C3 Cl1 -179.0(4) . . . . ?
C2 C3 C4 C5 0.6(7) . . . . ?
Cl1 C3 C4 C5 179.6(4) . . . . ?
C3 C4 C5 C6 0.4(7) . . . . ?
C4 C5 C6 C1 -1.8(7) . . . . ?
C4 C5 C6 C7 -177.3(4) . . . . ?
C2 C1 C6 C5 2.4(7) . . . . ?
C2 C1 C6 C7 178.0(5) . . . . ?
C16 N2 C7 C6 -72.7(5) . . . . ?
N1 N2 C7 C6 105.2(4) . . . . ?
C16 N2 C7 C8 167.9(4) . . . . ?
N1 N2 C7 C8 -14.2(5) . . . . ?
C5 C6 C7 N2 -25.5(6) . . . . ?
C1 C6 C7 N2 159.0(4) . . . . ?
C5 C6 C7 C8 86.8(5) . . . . ?
C1 C6 C7 C8 -88.6(5) . . . . ?
N2 C7 C8 C9 14.0(4) . . . . ?
C6 C7 C8 C9 -105.7(4) . . . . ?
N2 N1 C9 C10 -179.7(4) . . . . ?
N2 N1 C9 C8 2.5(5) . . . . ?
C7 C8 C9 N1 -11.1(5) . . . . ?
C7 C8 C9 C10 171.1(4) . . . . ?
N1 C9 C10 C11 -173.8(4) . . . . ?
C8 C9 C10 C11 3.7(7) . . . . ?
N1 C9 C10 C15 6.5(7) . . . . ?
C8 C9 C10 C15 -176.0(4) . . . . ?
C15 C10 C11 C12 2.5(7) . . . . ?
C9 C10 C11 C12 -177.2(4) . . . . ?
C10 C11 C12 C13 -1.0(7) . . . . ?
C11 C12 C13 C14 -0.9(7) . . . . ?
C12 C13 C14 C15 1.3(7) . . . . ?
C13 C14 C15 C10 0.3(7) . . . . ?
C11 C10 C15 C14 -2.1(7) . . . . ?
C9 C10 C15 C14 177.6(4) . . . . ?
C18 N3 C16 N2 -179.2(4) . . . . ?
C18 N3 C16 S1 0.7(5) . . . . ?
N1 N2 C16 N3 -178.6(4) . . . . ?
C7 N2 C16 N3 -0.8(7) . . . . ?
N1 N2 C16 S1 1.6(5) . . . . ?
C7 N2 C16 S1 179.3(3) . . . . ?
C17 S1 C16 N3 -0.4(4) . . . . ?
C17 S1 C16 N2 179.5(4) . . . . ?
C16 S1 C17 C18 -0.1(3) . . . . ?
S1 C17 C18 N3 0.6(5) . . . . ?
S1 C17 C18 C19 -178.4(3) . . . . ?
C16 N3 C18 C17 -0.8(5) . . . . ?
C16 N3 C18 C19 178.2(4) . . . . ?
N5 N4 C19 O1 0.9(7) . . . . ?
N5 N4 C19 C18 -178.6(4) . . . . ?
C17 C18 C19 O1 1.9(7) . . . . ?
N3 C18 C19 O1 -177.0(4) . . . . ?
C17 C18 C19 N4 -178.6(4) . . . . ?
N3 C18 C19 N4 2.5(6) . . . . ?
N4 N5 C20 C21 179.6(4) . . . . ?
N5 C20 C21 C22 -1.8(8) . . . . ?
N5 C20 C21 C26 179.2(5) . . . . ?
C26 C21 C22 O2 179.4(5) . . . . ?
C20 C21 C22 O2 0.4(7) . . . . ?
C26 C21 C22 C23 -0.2(7) . . . . ?
C20 C21 C22 C23 -179.2(4) . . . . ?
C27 O3 C23 C24 0.2(7) . . . . ?
C27 O3 C23 C22 179.7(4) . . . . ?
O2 C22 C23 O3 -0.2(6) . . . . ?
C21 C22 C23 O3 179.4(4) . . . . ?
O2 C22 C23 C24 179.3(4) . . . . ?
C21 C22 C23 C24 -1.1(7) . . . . ?
O3 C23 C24 C25 -178.8(5) . . . . ?
C22 C23 C24 C25 1.7(7) . . . . ?
C23 C24 C25 C26 -1.0(8) . . . . ?
C24 C25 C26 C21 -0.3(8) . . . . ?
C22 C21 C26 C25 0.9(7) . . . . ?
C20 C21 C26 C25 179.9(5) . . . . ?
